data_2244001
loop_
_publ_author_name
'Kirchhoff, Jan-Lukas'
'Brieger, Lukas'
'Strohmann, Carsten'

_publ_section_title
;
 Crystal structure and Hirshfeld surface analysis of
 (<i>S</i>)-<i>N</i>-methyl-1-phenylethan-1-aminium chloride
;
_journal_coeditor_code DX2041
_journal_issue 2
_journal_name_full 'Acta Crystallographica Section E'
_journal_page_first
;
;
_journal_paper_doi 10.1107/S2056989021013645
_journal_volume 78
_journal_year 2022
_chemical_absolute_configuration ad
_chemical_formula_iupac 'C9 H14 N +, Cl -'
_chemical_formula_moiety 'C9 H14 N +, Cl -'
_chemical_formula_sum 'C9 H14 Cl N'
_chemical_formula_weight 171.671
_chemical_name_systematic
;
(<i>S</i>)-<i>N</i>-Methyl-1-phenylethan-1-aminium chloride
;
_space_group_crystal_system orthorhombic
_space_group_IT_number 19
_space_group_name_Hall 'P 2ac 2ab'
_space_group_name_H-M_alt 'P 21 21 21'
_atom_sites_solution_primary iterative
_cell_angle_alpha 90
_cell_angle_beta 90
_cell_angle_gamma 90
_cell_formula_units_Z 4
_cell_length_a 6.7723(6)
_cell_length_b 7.1806(5)
_cell_length_c 20.542(2)
_cell_measurement_reflns_used 1282
_cell_measurement_temperature 100
_cell_measurement_theta_max 30.46
_cell_measurement_theta_min 3.17
_cell_volume 998.94(15)
_computing_cell_refinement
;
SAINT (Bruker, 2021)
;
_computing_data_reduction
;
APEX4 (Bruker, 2021)
;
_computing_molecular_graphics
;
<i>OLEX2</i> (Dolomanov <i>et al.</i>, 2009)
;
_computing_publication_material
;
<i>APEX4</i> (Bruker, 2021), <i>CrystalExplorer21</i> (Spackman <i>et
al.</i>,  2021;
Turner <i>et al.</i>,  2017), <i>publCIF</i> (Westrip, 2010),
<i>Mercury</i> (Macrae <i>et al.</i>,  2020),
<i>NoSpherA2</i> (Kleemiss <i>et al.</i>,  2021),
<i>GaussView 6.016</i> (Frisch <i>et al.</i>,  2016), <i>Gaussian 09
Revision A.02</i>
(Frisch <i>et al.</i>,  2016), <i>Molekel 4.3</i> (Fl\"ukiger <i>et
al.</i>,  2000),
<i>PLATON</i> (Spek, 2020)
;
_computing_structure_refinement
;
SHELXL (Sheldrick, 2015)
;
_computing_structure_solution
;
SHELXS (Sheldrick, 2008)
;
_diffrn_ambient_temperature 100.00
_diffrn_detector_area_resol_mean 10.4167
_diffrn_measured_fraction_theta_full 0.9954
_diffrn_measured_fraction_theta_max 0.9978
_diffrn_measurement_device 'four-circle diffractometer'
_diffrn_measurement_device_type 'Bruker D8 Venture'
_diffrn_measurement_method '\w and \f scans'
_diffrn_radiation_type 'Mo K\a'
_diffrn_radiation_wavelength 0.71073
_diffrn_reflns_av_R_equivalents 0.0259
_diffrn_reflns_av_unetI/netI 0.0132
_diffrn_reflns_limit_h_max 11
_diffrn_reflns_limit_h_min -11
_diffrn_reflns_limit_k_max 11
_diffrn_reflns_limit_k_min -11
_diffrn_reflns_limit_l_max 34
_diffrn_reflns_limit_l_min -34
_diffrn_reflns_number 45327
_diffrn_reflns_theta_full 25.2417
_diffrn_reflns_theta_max 36.37
_diffrn_reflns_theta_min 3.01
_diffrn_source_current 1.0
_diffrn_source_power 0.05
_diffrn_source_voltage 50.0
_exptl_absorpt_coefficient_mu 0.324
_exptl_absorpt_correction_T_max 0.6499
_exptl_absorpt_correction_T_min 0.6021
_exptl_absorpt_correction_type multi-scan
_exptl_absorpt_process_details
;
(SADABS; Bruker, 2021)
;
_exptl_crystal_colour colourless
_exptl_crystal_density_diffrn 1.141
_exptl_crystal_description block
_exptl_crystal_F_000 368.574
_exptl_crystal_size_max 0.478
_exptl_crystal_size_mid 0.392
_exptl_crystal_size_min 0.371
_refine_diff_density_max 0.1355
_refine_diff_density_min -0.2181
_refine_ls_abs_structure_details
;
Hooft <i>et al.</i>, 2010
;
_refine_ls_abs_structure_Flack -0.011(7)
_refine_ls_goodness_of_fit_ref 1.1409
_refine_ls_hydrogen_treatment mixed
_refine_ls_matrix_type full
_refine_ls_number_constraints 0
_refine_ls_number_parameters 221
_refine_ls_number_reflns 4856
_refine_ls_number_restraints 0
_refine_ls_restrained_S_all 1.1409
_refine_ls_R_factor_all 0.0114
_refine_ls_R_factor_gt 0.0110
_refine_ls_shift/su_max -0.0008
_refine_ls_shift/su_mean 0.0001
_refine_ls_structure_factor_coef Fsqd
_refine_ls_weighting_details 'w=1/[\s^2^(Fo^2^)+(0.0056P)^2^+0.0168P] where P=(Fo^2^+2Fc^2^)/3'
_refine_ls_weighting_scheme calc
_refine_ls_wR_factor_gt 0.0242
_refine_ls_wR_factor_ref 0.0244
_reflns_number_gt 4785
_reflns_number_total 4856
_reflns_threshold_expression I>=2\s(I)
_cod_data_source_file dx2041sup1.cif
_cod_data_source_block I
_cod_original_cell_volume 998.96(16)
_cod_original_sg_symbol_Hall ' P 2ac 2ab'
_cod_database_code 2244001

loop_
_space_group_symop_id
_space_group_symop_operation_xyz
1 x,y,z
2 x+1/2,-y+1/2,-z
3 -x,y+1/2,-z+1/2
4 -x+1/2,-y,z+1/2

loop_
_atom_site_type_symbol
_atom_site_label
_atom_site_fract_x
_atom_site_fract_y
_atom_site_fract_z
_atom_site_U_iso_or_equiv
_atom_site_adp_type
_atom_site_occupancy
Cl Cl1 0.592521(11) 0.543691(10) 0.179385(3) 0.016339(15) Uani 1.000000
N N1 0.41684(4) 0.47620(3) 0.316327(11) 0.01307(4) Uani 1.000000
H H1a 0.4079(9) 0.3344(8) 0.3230(3) 0.0295(14) Uani 1.000000
H H1b 0.4763(8) 0.4952(8) 0.2706(3) 0.0192(14) Uiso 1.000000
C C1 0.09588(5) 0.45714(5) 0.262760(15) 0.01939(5) Uani 1.000000
H H1c 0.1708(9) 0.4643(10) 0.2151(3) 0.0406(16) Uani 1.000000
H H1d 0.0800(10) 0.3125(8) 0.2759(3) 0.0423(17) Uani 1.000000
H H1e -0.0497(8) 0.5137(10) 0.2588(3) 0.0407(17) Uani 1.000000
C C2 0.21347(4) 0.56000(4) 0.314781(13) 0.01314(4) Uani 1.000000
H H2 0.2339(7) 0.7048(6) 0.3009(2) 0.0231(12) Uani 1.000000
C C3 0.55360(4) 0.55695(5) 0.365038(15) 0.01794(5) Uani 1.000000
H H3a 0.5664(10) 0.7052(8) 0.3574(3) 0.0433(17) Uani 1.000000
H H3b 0.4987(8) 0.5322(10) 0.4134(3) 0.0409(16) Uani 1.000000
H H3c 0.6979(9) 0.4918(9) 0.3592(3) 0.0420(18) Uani 1.000000
C C4 0.11585(4) 0.55281(5) 0.380803(13) 0.01459(4) Uani 1.000000
C C5 0.10068(6) 0.38632(5) 0.415554(17) 0.02390(6) Uani 1.000000
H H5 0.1630(10) 0.2592(8) 0.3963(3) 0.0438(17) Uani 1.000000
C C6 0.00496(6) 0.38292(6) 0.47550(2) 0.02996(8) Uani 1.000000
H H6 -0.0039(10) 0.2515(11) 0.5014(4) 0.062(2) Uani 1.000000
C C7 -0.07980(5) 0.54394(7) 0.500661(15) 0.02628(6) Uani 1.000000
H H7 -0.1515(9) 0.5389(10) 0.5478(3) 0.0464(17) Uani 1.000000
C C8 -0.06743(5) 0.70924(5) 0.465812(16) 0.02150(6) Uani 1.000000
H H8 -0.1335(10) 0.8354(8) 0.4853(3) 0.0462(18) Uani 1.000000
C C9 0.03231(5) 0.71413(5) 0.406506(15) 0.01653(5) Uani 1.000000
H H9 0.0436(8) 0.8430(8) 0.3791(3) 0.0330(15) Uani 1.000000

loop_
_atom_site_aniso_label
_atom_site_aniso_U_11
_atom_site_aniso_U_22
_atom_site_aniso_U_33
_atom_site_aniso_U_12
_atom_site_aniso_U_13
_atom_site_aniso_U_23
Cl1 0.02160(3) 0.01263(2) 0.01478(2) -0.00082(3) 0.00376(2) -0.00023(2)
N1 0.01278(8) 0.01374(9) 0.01268(8) -0.00043(8) 0.00098(8) -0.00014(8)
H1a 0.028(3) 0.022(3) 0.038(4) -0.001(3) -0.002(3) 0.005(3)
C1 0.01783(11) 0.02068(12) 0.01965(11) -0.00110(14) -0.00559(11) -0.00209(11)
H1c 0.034(3) 0.067(5) 0.021(3) -0.008(4) -0.006(3) -0.008(3)
H1d 0.051(4) 0.033(4) 0.043(4) -0.011(3) -0.024(4) 0.002(3)
H1e 0.020(3) 0.055(5) 0.047(4) 0.007(3) -0.014(3) -0.004(3)
C2 0.01310(9) 0.01303(10) 0.01329(10) -0.00042(8) -0.00041(8) 0.00049(9)
H2 0.023(3) 0.016(3) 0.031(3) -0.003(2) -0.003(2) 0.003(2)
C3 0.01450(11) 0.01998(13) 0.01934(12) -0.00051(10) -0.00309(9) -0.00190(11)
H3a 0.049(4) 0.016(3) 0.065(4) -0.005(3) -0.015(4) -0.003(3)
H3b 0.030(3) 0.065(5) 0.028(3) -0.009(4) -0.001(3) 0.001(3)
H3c 0.026(3) 0.059(5) 0.041(4) 0.015(3) -0.003(3) -0.015(3)
C4 0.01291(10) 0.01579(11) 0.01505(10) 0.00125(10) 0.00171(8) 0.00135(10)
C5 0.02478(14) 0.02138(14) 0.02555(14) 0.00664(13) 0.01142(13) 0.00891(12)
H5 0.059(4) 0.028(3) 0.045(4) 0.009(3) 0.020(3) 0.014(3)
C6 0.02922(17) 0.03372(19) 0.02696(17) 0.00858(15) 0.01400(14) 0.01358(15)
H6 0.071(5) 0.050(4) 0.066(4) 0.026(4) 0.034(4) 0.036(4)
C7 0.02098(13) 0.03984(18) 0.01803(12) 0.00485(17) 0.00607(11) 0.00307(14)
H7 0.049(4) 0.062(4) 0.028(3) 0.005(4) 0.020(3) 0.005(3)
C8 0.01775(13) 0.02930(15) 0.01743(12) 0.00201(12) 0.00142(10) -0.00627(12)
H8 0.058(5) 0.036(4) 0.045(4) 0.009(3) 0.016(4) -0.011(3)
C9 0.01530(11) 0.01815(13) 0.01614(11) 0.00065(10) -0.00044(9) -0.00345(10)
H9 0.026(3) 0.034(3) 0.039(3) 0.001(3) 0.006(3) 0.003(3)

loop_
_atom_type_symbol
_atom_type_scat_dispersion_source
_atom_type_scat_dispersion_real
_atom_type_scat_dispersion_imag
_atom_type_scat_source
C custom 0.00211 0.00161 'NoSpherA2: Chem.Sci. 2021, DOI:10.1039/D0SC05526C'
Cl custom 0.13244 0.15913 'NoSpherA2: Chem.Sci. 2021, DOI:10.1039/D0SC05526C'
H custom 0.00000 0.00000 'NoSpherA2: Chem.Sci. 2021, DOI:10.1039/D0SC05526C'
N custom 0.00411 0.00331 'NoSpherA2: Chem.Sci. 2021, DOI:10.1039/D0SC05526C'

loop_
_geom_angle_atom_site_label_1
_geom_angle_atom_site_label_2
_geom_angle_atom_site_label_3
_geom_angle_site_symmetry_1
_geom_angle_site_symmetry_3
_geom_angle
_geom_angle_publ_flag
H1b N1 H1a . . 106.0(5) ?
C2 N1 H1a . . 110.2(3) ?
C2 N1 H1b . . 106.6(3) ?
C3 N1 H1a . . 109.5(3) ?
C3 N1 H1b . . 108.6(3) ?
C3 N1 C2 . . 115.49(2) ?
H1d C1 H1c . . 108.3(5) ?
H1e C1 H1c . . 109.8(4) ?
H1e C1 H1d . . 107.0(5) ?
C2 C1 H1c . . 111.1(3) ?
C2 C1 H1d . . 110.0(3) ?
C2 C1 H1e . . 110.6(3) ?
C1 C2 N1 . . 107.44(2) ?
H2 C2 N1 . . 105.8(3) ?
H2 C2 C1 . . 110.3(3) ?
C4 C2 N1 . . 111.62(2) ?
C4 C2 C1 . . 112.62(2) ?
C4 C2 H2 . . 108.9(2) ?
H3a C3 N1 . . 109.7(3) ?
H3b C3 N1 . . 110.1(3) ?
H3b C3 H3a . . 109.0(5) ?
H3c C3 N1 . . 108.5(3) ?
H3c C3 H3a . . 109.6(5) ?
H3c C3 H3b . . 109.9(4) ?
C5 C4 C2 . . 121.39(3) ?
C9 C4 C2 . . 119.33(3) ?
C9 C4 C5 . . 119.23(3) ?
H5 C5 C4 . . 120.5(3) ?
C6 C5 C4 . . 120.11(3) ?
C6 C5 H5 . . 119.4(3) ?
H6 C6 C5 . . 118.4(4) ?
C7 C6 C5 . . 120.44(4) ?
C7 C6 H6 . . 121.2(4) ?
H7 C7 C6 . . 119.3(4) ?
C8 C7 C6 . . 119.62(3) ?
C8 C7 H7 . . 121.1(4) ?
H8 C8 C7 . . 119.9(3) ?
C9 C8 C7 . . 120.10(3) ?
C9 C8 H8 . . 120.0(3) ?
C8 C9 C4 . . 120.48(3) ?
H9 C9 C4 . . 118.9(3) ?
H9 C9 C8 . . 120.6(3) ?

loop_
_geom_bond_atom_site_label_1
_geom_bond_atom_site_label_2
_geom_bond_site_symmetry_2
_geom_bond_distance
_geom_bond_publ_flag
N1 H1a . 1.029(6) ?
N1 H1b . 1.031(6) ?
N1 C2 . 1.5034(4) ?
N1 C3 . 1.4816(4) ?
C1 H1c . 1.104(6) ?
C1 H1d . 1.079(6) ?
C1 H1e . 1.070(5) ?
C1 C2 . 1.5237(4) ?
C2 H2 . 1.087(4) ?
C2 C4 . 1.5097(4) ?
C3 H3a . 1.080(6) ?
C3 H3b . 1.075(5) ?
C3 H3c . 1.090(6) ?
C4 C5 . 1.3962(4) ?
C4 C9 . 1.3931(4) ?
C5 H5 . 1.080(6) ?
C5 C6 . 1.3919(5) ?
C6 H6 . 1.085(7) ?
C6 C7 . 1.3905(6) ?
C7 H7 . 1.084(5) ?
C7 C8 . 1.3886(6) ?
C8 H8 . 1.087(6) ?
C8 C9 . 1.3935(5) ?
C9 H9 . 1.086(6) ?

loop_
_geom_hbond_atom_site_label_D
_geom_hbond_atom_site_label_H
_geom_hbond_atom_site_label_A
_geom_hbond_site_symmetry_A
_geom_hbond_distance_DH
_geom_hbond_distance_HA
_geom_hbond_distance_DA
_geom_hbond_angle_DHA
N1 H1a Cl1 3_645 1.029(6) 2.088(6) 3.1075(3) 170.4(5)
N1 H1b Cl1 . 1.031(6) 2.062(6) 3.0925(4) 177.8(5)
